data_7716740
loop_
_publ_author_name
'Bhowmik, Saumitra'
'Sengupta, Arunava'
'Mukherjee, Rabindranath'

_publ_section_title
;
 Ni(II) and Pd(II) complexes of a new redox-active pentadentate
 azo-appended 2-aminophenol ligand: Pd(II)-assisted intraligand
 cyclization forms a phenoxazinyl ring.
;
_journal_issue 33
_journal_name_full 'Dalton transactions (Cambridge, England : 2003)'
_journal_page_first 14046
_journal_page_last 14064
_journal_paper_doi 10.1039/d4dt01513d
_journal_volume 53
_journal_year 2024
_chemical_formula_moiety 'C40 H49 N4 Ni O2'
_chemical_formula_sum 'C40 H49 N4 Ni O2'
_chemical_formula_weight 676.52
_space_group_crystal_system triclinic
_space_group_IT_number 2
_space_group_name_Hall '-P 1'
_space_group_name_H-M_alt 'P -1'
_atom_sites_solution_hydrogens geom
_atom_sites_solution_primary dual
_audit_creation_date 2021-05-14
_audit_creation_method
;
Olex2 1.2
(compiled 2018.05.29 svn.r3508 for OlexSys, GUI svn.r5506)
;
_audit_update_record
;
2024-05-23 deposited with the CCDC.	2024-07-24 downloaded from the CCDC.
;
_cell_angle_alpha 71.713(2)
_cell_angle_beta 81.597(2)
_cell_angle_gamma 89.058(2)
_cell_formula_units_Z 2
_cell_length_a 9.6539(7)
_cell_length_b 11.1929(8)
_cell_length_c 17.3192(12)
_cell_measurement_reflns_used 7104
_cell_measurement_temperature 100(2)
_cell_measurement_theta_max 28.347
_cell_measurement_theta_min 2.824
_cell_volume 1757.0(2)
_computing_molecular_graphics 'Olex2 (Dolomanov et al., 2009)'
_computing_publication_material 'Olex2 (Dolomanov et al., 2009)'
_computing_structure_refinement 'ShelXL (Sheldrick, 2015)'
_computing_structure_solution 'ShelXT (Sheldrick, 2015)'
_diffrn_ambient_temperature 100(2)
_diffrn_measured_fraction_theta_full 0.994
_diffrn_measured_fraction_theta_max 0.992
_diffrn_measurement_device_type 'CCD area detector'
_diffrn_measurement_method 'phi and omega scans'
_diffrn_radiation_type MoK\a
_diffrn_radiation_wavelength 0.71073
_diffrn_reflns_av_R_equivalents 0.0556
_diffrn_reflns_av_unetI/netI 0.0551
_diffrn_reflns_Laue_measured_fraction_full 0.994
_diffrn_reflns_Laue_measured_fraction_max 0.992
_diffrn_reflns_limit_h_max 12
_diffrn_reflns_limit_h_min -12
_diffrn_reflns_limit_k_max 14
_diffrn_reflns_limit_k_min -14
_diffrn_reflns_limit_l_max 23
_diffrn_reflns_limit_l_min -23
_diffrn_reflns_number 33677
_diffrn_reflns_point_group_measured_fraction_full 0.994
_diffrn_reflns_point_group_measured_fraction_max 0.992
_diffrn_reflns_theta_full 25.242
_diffrn_reflns_theta_max 28.347
_diffrn_reflns_theta_min 2.824
_exptl_absorpt_coefficient_mu 0.589
_exptl_absorpt_correction_type empirical
_exptl_absorpt_process_details SADABS
_exptl_crystal_colour BLUE
_exptl_crystal_density_diffrn 1.279
_exptl_crystal_density_method 'not measured'
_exptl_crystal_description BLOCK
_exptl_crystal_F_000 625
_exptl_crystal_size_max 0.8
_exptl_crystal_size_mid 0.6
_exptl_crystal_size_min 0.2
_exptl_transmission_factor_max 0.889
_exptl_transmission_factor_min 0.661
_refine_diff_density_max 1.582
_refine_diff_density_min -0.530
_refine_diff_density_rms 0.091
_refine_ls_extinction_method none
_refine_ls_goodness_of_fit_ref 1.114
_refine_ls_hydrogen_treatment constr
_refine_ls_matrix_type full
_refine_ls_number_parameters 437
_refine_ls_number_reflns 8691
_refine_ls_number_restraints 0
_refine_ls_restrained_S_all 1.114
_refine_ls_R_factor_all 0.0764
_refine_ls_R_factor_gt 0.0582
_refine_ls_shift/su_max 0.000
_refine_ls_shift/su_mean 0.000
_refine_ls_structure_factor_coef Fsqd
_refine_ls_weighting_details 'w=1/[\s^2^(Fo^2^)+(0.0295P)^2^+4.4330P] where P=(Fo^2^+2Fc^2^)/3'
_refine_ls_weighting_scheme calc
_refine_ls_wR_factor_gt 0.1304
_refine_ls_wR_factor_ref 0.1392
_reflns_Friedel_coverage 0.000
_reflns_number_gt 7104
_reflns_number_total 8691
_reflns_threshold_expression 'I > 2\s(I)'
_cod_data_source_file d4dt01513d2.cif
_cod_data_source_block 1
_cod_depositor_comments 'Adding full bibliography for 7716740--7716743.cif.'
_cod_database_code 7716740
_shelx_shelxl_version_number 2018/3
_shelx_space_group_comment
;
The symmetry employed for this shelxl refinement is uniquely defined
by the following loop, which should always be used as a source of
symmetry information in preference to the above space-group names.
They are only intended as comments.
;
_olex2_refinement_description
;
1. Fixed Uiso
 At 1.2 times of:
  All C(H) groups
 At 1.5 times of:
  All C(H,H,H) groups, All O(H) groups
2.a Aromatic/amide H refined with riding coordinates:
 C28(H28), C16(H16), C22(H22), C23(H23), C13(H13), C7(H7), C34(H34), C25(H25),
 C24(H24), C19(H19), C18(H18), C17(H17)
2.b Idealised Me refined as rotating group:
 C31(H31A,H31B,H31C), C33(H33A,H33B,H33C), C6(H6A,H6B,H6C), C5(H5A,H5B,H5C),
 C37(H37A,H37B,H37C), C32(H32A,H32B,H32C), C38(H38A,H38B,H38C), C4(H4A,H4B,H4C),
  C39(H39A,H39B,H39C), C10(H10A,H10B,H10C), C12(H12A,H12B,H12C), C11(H11A,H11B,
 H11C)
2.c Idealised tetrahedral OH refined as rotating group:
 O2(H2)
;
_olex2_submission_special_instructions 'No special instructions were received'

loop_
_space_group_symop_operation_xyz
'x, y, z'
'-x, -y, -z'

loop_
_atom_site_label
_atom_site_type_symbol
_atom_site_fract_x
_atom_site_fract_y
_atom_site_fract_z
_atom_site_U_iso_or_equiv
_atom_site_adp_type
_atom_site_occupancy
_atom_site_site_symmetry_order
_atom_site_calc_flag
_atom_site_refinement_flags_posn
_atom_site_refinement_flags_adp
_atom_site_refinement_flags_occupancy
_atom_site_disorder_assembly
_atom_site_disorder_group
Ni1 Ni 0.57398(4) 0.31101(3) 0.39879(2) 0.01305(10) Uani 1 1 d . . . . .
O1 O 0.6115(2) 0.41890(19) 0.29071(12) 0.0166(4) Uani 1 1 d . . . . .
N1 N 0.4447(3) 0.4287(2) 0.41483(14) 0.0156(5) Uani 1 1 d . . . . .
O2 O 0.6328(2) 0.1004(2) 0.26300(14) 0.0272(5) Uani 1 1 d . . . . .
H2 H 0.594233 0.095750 0.309325 0.041 Uiso 1 1 calc GR . . . .
N4 N 0.7039(2) 0.1956(2) 0.38170(14) 0.0142(5) Uani 1 1 d . . . . .
N2 N 0.5173(2) 0.2218(2) 0.50640(14) 0.0139(5) Uani 1 1 d . . . . .
N3 N 0.5543(3) 0.1150(2) 0.55253(15) 0.0161(5) Uani 1 1 d . . . . .
C15 C 0.3719(3) 0.3981(3) 0.49349(17) 0.0162(6) Uani 1 1 d . . . . .
C20 C 0.4104(3) 0.2816(3) 0.54549(17) 0.0154(5) Uani 1 1 d . . . . .
C14 C 0.4383(3) 0.5298(3) 0.34676(17) 0.0146(5) Uani 1 1 d . . . . .
C26 C 0.7324(3) 0.0880(3) 0.43945(17) 0.0147(5) Uani 1 1 d . . . . .
C30 C 1.1419(3) 0.3921(3) 0.19436(17) 0.0154(5) Uani 1 1 d . . . . .
C21 C 0.6572(3) 0.0503(3) 0.52169(17) 0.0144(5) Uani 1 1 d . . . . .
C8 C 0.3570(3) 0.7247(3) 0.26169(18) 0.0155(5) Uani 1 1 d . . . . .
C40 C 0.7550(3) 0.1710(3) 0.24518(17) 0.0139(5) Uani 1 1 d . . . . .
C28 C 0.9133(3) 0.2958(2) 0.28740(16) 0.0134(5) Uani 1 1 d . . . . .
H28 H 0.935594 0.330316 0.326541 0.016 Uiso 1 1 calc R . . . .
C27 C 0.7915(3) 0.2229(3) 0.30290(17) 0.0140(5) Uani 1 1 d . . . . .
C16 C 0.2701(4) 0.4658(3) 0.52794(19) 0.0249(7) Uani 1 1 d . . . . .
H16 H 0.242981 0.543405 0.495762 0.030 Uiso 1 1 calc R . . . .
C22 C 0.6889(3) -0.0639(3) 0.57999(18) 0.0194(6) Uani 1 1 d . . . . .
H22 H 0.638607 -0.087950 0.632809 0.023 Uiso 1 1 calc R . . . .
C9 C 0.2631(3) 0.8387(3) 0.24591(19) 0.0182(6) Uani 1 1 d . . . . .
C23 C 0.7916(4) -0.1393(3) 0.56020(19) 0.0232(7) Uani 1 1 d . . . . .
H23 H 0.811676 -0.213571 0.599119 0.028 Uiso 1 1 calc R . . . .
C29 C 1.0028(3) 0.3173(3) 0.21273(17) 0.0142(5) Uani 1 1 d . . . . .
C3 C 0.6475(3) 0.6044(3) 0.12614(18) 0.0174(6) Uani 1 1 d . . . . .
C13 C 0.3508(3) 0.6350(3) 0.33659(17) 0.0147(5) Uani 1 1 d . . . . .
H13 H 0.289029 0.642793 0.381153 0.018 Uiso 1 1 calc R . . . .
C1 C 0.5357(3) 0.5187(3) 0.27790(18) 0.0154(5) Uani 1 1 d . . . . .
C2 C 0.5441(3) 0.6142(3) 0.19992(17) 0.0155(5) Uani 1 1 d . . . . .
C7 C 0.4553(3) 0.7129(3) 0.19477(18) 0.0174(6) Uani 1 1 d . . . . .
H7 H 0.459706 0.776022 0.144406 0.021 Uiso 1 1 calc R . . . .
C36 C 0.8102(3) 0.1236(3) 0.10815(17) 0.0167(6) Uani 1 1 d . . . . .
C34 C 0.9656(3) 0.2609(3) 0.15725(17) 0.0154(5) Uani 1 1 d . . . . .
H34 H 1.025737 0.273165 0.108130 0.018 Uiso 1 1 calc R . . . .
C31 C 1.1504(4) 0.4673(3) 0.2537(2) 0.0252(7) Uani 1 1 d . . . . .
H31A H 1.072337 0.521817 0.252054 0.038 Uiso 1 1 calc GR . . . .
H31B H 1.236180 0.516862 0.237669 0.038 Uiso 1 1 calc GR . . . .
H31C H 1.148073 0.410425 0.308450 0.038 Uiso 1 1 calc GR . . . .
C33 C 1.2616(3) 0.2986(3) 0.2020(2) 0.0224(6) Uani 1 1 d . . . . .
H33A H 1.241599 0.231607 0.253057 0.034 Uiso 1 1 calc GR . . . .
H33B H 1.347801 0.341396 0.200415 0.034 Uiso 1 1 calc GR . . . .
H33C H 1.269962 0.264544 0.157119 0.034 Uiso 1 1 calc GR . . . .
C6 C 0.6356(3) 0.7148(3) 0.04789(18) 0.0215(6) Uani 1 1 d . . . . .
H6A H 0.542767 0.714538 0.034216 0.032 Uiso 1 1 calc GR . . . .
H6B H 0.702461 0.706154 0.003315 0.032 Uiso 1 1 calc GR . . . .
H6C H 0.654112 0.792721 0.057316 0.032 Uiso 1 1 calc GR . . . .
C25 C 0.8388(3) 0.0062(3) 0.42228(18) 0.0192(6) Uani 1 1 d . . . . .
H25 H 0.890983 0.027752 0.370032 0.023 Uiso 1 1 calc R . . . .
C24 C 0.8663(3) -0.1026(3) 0.48013(19) 0.0215(6) Uani 1 1 d . . . . .
H24 H 0.936118 -0.153732 0.466251 0.026 Uiso 1 1 calc R . . . .
C19 C 0.3508(3) 0.2339(3) 0.62699(18) 0.0186(6) Uani 1 1 d . . . . .
H19 H 0.378263 0.157112 0.660023 0.022 Uiso 1 1 calc R . . . .
C5 C 0.6171(3) 0.4819(3) 0.10804(19) 0.0222(6) Uani 1 1 d . . . . .
H5A H 0.619582 0.411308 0.156674 0.033 Uiso 1 1 calc GR . . . .
H5B H 0.686694 0.473054 0.064687 0.033 Uiso 1 1 calc GR . . . .
H5C H 0.526113 0.484894 0.091469 0.033 Uiso 1 1 calc GR . . . .
C35 C 0.8435(3) 0.1869(3) 0.17060(17) 0.0150(5) Uani 1 1 d . . . . .
C37 C 0.6744(3) 0.1754(3) 0.07497(19) 0.0220(6) Uani 1 1 d . . . . .
H37A H 0.600773 0.167162 0.120190 0.033 Uiso 1 1 calc GR . . . .
H37B H 0.648533 0.128645 0.041032 0.033 Uiso 1 1 calc GR . . . .
H37C H 0.689310 0.262538 0.043007 0.033 Uiso 1 1 calc GR . . . .
C32 C 1.1619(3) 0.4861(3) 0.10731(19) 0.0222(6) Uani 1 1 d . . . . .
H32A H 1.158131 0.441871 0.068263 0.033 Uiso 1 1 calc GR . . . .
H32B H 1.251274 0.529220 0.096393 0.033 Uiso 1 1 calc GR . . . .
H32C H 1.088915 0.546108 0.102687 0.033 Uiso 1 1 calc GR . . . .
C38 C 0.9280(3) 0.1467(3) 0.03512(18) 0.0212(6) Uani 1 1 d . . . . .
H38A H 0.940002 0.235429 0.006848 0.032 Uiso 1 1 calc GR . . . .
H38B H 0.904304 0.104580 -0.001891 0.032 Uiso 1 1 calc GR . . . .
H38C H 1.013595 0.114546 0.054617 0.032 Uiso 1 1 calc GR . . . .
C18 C 0.2495(3) 0.3018(3) 0.65897(19) 0.0219(6) Uani 1 1 d . . . . .
H18 H 0.207570 0.270350 0.713530 0.026 Uiso 1 1 calc R . . . .
C4 C 0.7974(3) 0.6055(3) 0.14442(19) 0.0223(6) Uani 1 1 d . . . . .
H4A H 0.818402 0.684554 0.151598 0.033 Uiso 1 1 calc GR . . . .
H4B H 0.861247 0.594365 0.099388 0.033 Uiso 1 1 calc GR . . . .
H4C H 0.806854 0.538298 0.193766 0.033 Uiso 1 1 calc GR . . . .
C17 C 0.2109(4) 0.4177(3) 0.6087(2) 0.0273(7) Uani 1 1 d . . . . .
H17 H 0.143438 0.463225 0.630593 0.033 Uiso 1 1 calc R . . . .
C39 C 0.7923(3) -0.0194(3) 0.14962(18) 0.0198(6) Uani 1 1 d . . . . .
H39A H 0.871417 -0.050094 0.176979 0.030 Uiso 1 1 calc GR . . . .
H39B H 0.785868 -0.059620 0.108737 0.030 Uiso 1 1 calc GR . . . .
H39C H 0.708277 -0.037843 0.189053 0.030 Uiso 1 1 calc GR . . . .
C10 C 0.3555(4) 0.9593(3) 0.2194(2) 0.0315(8) Uani 1 1 d . . . . .
H10A H 0.410635 0.957182 0.261649 0.047 Uiso 1 1 calc GR . . . .
H10B H 0.297225 1.031247 0.210715 0.047 Uiso 1 1 calc GR . . . .
H10C H 0.416434 0.964809 0.169286 0.047 Uiso 1 1 calc GR . . . .
C12 C 0.1591(3) 0.8366(3) 0.3217(2) 0.0264(7) Uani 1 1 d . . . . .
H12A H 0.102556 0.760410 0.339777 0.040 Uiso 1 1 calc GR . . . .
H12B H 0.100063 0.907802 0.308247 0.040 Uiso 1 1 calc GR . . . .
H12C H 0.209336 0.840312 0.364907 0.040 Uiso 1 1 calc GR . . . .
C11 C 0.1794(4) 0.8413(3) 0.1765(2) 0.0288(7) Uani 1 1 d . . . . .
H11A H 0.242746 0.840309 0.128556 0.043 Uiso 1 1 calc GR . . . .
H11B H 0.126125 0.916375 0.163753 0.043 Uiso 1 1 calc GR . . . .
H11C H 0.116945 0.768840 0.193896 0.043 Uiso 1 1 calc GR . . . .

loop_
_atom_site_aniso_label
_atom_site_aniso_U_11
_atom_site_aniso_U_22
_atom_site_aniso_U_33
_atom_site_aniso_U_23
_atom_site_aniso_U_13
_atom_site_aniso_U_12
Ni1 0.01423(18) 0.01158(17) 0.01196(17) -0.00286(13) 0.00029(13) 0.00253(13)
O1 0.0177(10) 0.0154(10) 0.0132(9) -0.0018(8) 0.0027(8) 0.0044(8)
N1 0.0170(12) 0.0149(11) 0.0136(11) -0.0034(9) -0.0002(9) 0.0021(9)
O2 0.0252(12) 0.0315(13) 0.0253(12) -0.0112(10) 0.0007(10) -0.0051(10)
N4 0.0151(12) 0.0145(11) 0.0121(11) -0.0036(9) -0.0010(9) 0.0013(9)
N2 0.0161(12) 0.0134(11) 0.0121(11) -0.0045(9) -0.0005(9) 0.0023(9)
N3 0.0195(12) 0.0124(11) 0.0154(11) -0.0030(9) -0.0020(10) 0.0024(9)
C15 0.0179(14) 0.0156(13) 0.0137(13) -0.0037(11) -0.0007(11) 0.0020(11)
C20 0.0167(14) 0.0158(13) 0.0143(13) -0.0058(11) -0.0019(11) 0.0020(11)
C14 0.0150(13) 0.0149(13) 0.0133(13) -0.0038(11) -0.0016(10) 0.0025(11)
C26 0.0174(14) 0.0122(13) 0.0143(13) -0.0041(10) -0.0018(11) -0.0004(10)
C30 0.0157(13) 0.0119(13) 0.0159(13) -0.0014(10) -0.0003(11) -0.0008(10)
C21 0.0175(14) 0.0122(13) 0.0122(12) -0.0019(10) -0.0023(11) -0.0002(10)
C8 0.0148(13) 0.0142(13) 0.0197(14) -0.0079(11) -0.0041(11) 0.0019(10)
C40 0.0137(13) 0.0113(12) 0.0158(13) -0.0029(10) -0.0021(10) 0.0007(10)
C28 0.0172(13) 0.0113(12) 0.0125(12) -0.0047(10) -0.0026(10) 0.0023(10)
C27 0.0156(13) 0.0126(13) 0.0126(12) -0.0032(10) -0.0007(10) 0.0029(10)
C16 0.0294(17) 0.0211(15) 0.0187(15) -0.0024(12) 0.0044(13) 0.0095(13)
C22 0.0243(16) 0.0173(14) 0.0141(13) -0.0017(11) -0.0025(12) 0.0026(12)
C9 0.0174(14) 0.0141(13) 0.0235(15) -0.0068(12) -0.0028(12) 0.0052(11)
C23 0.0319(18) 0.0151(14) 0.0189(14) -0.0009(12) -0.0028(13) 0.0065(13)
C29 0.0158(13) 0.0110(12) 0.0156(13) -0.0037(10) -0.0029(11) 0.0016(10)
C3 0.0193(14) 0.0144(13) 0.0163(13) -0.0030(11) -0.0003(11) 0.0030(11)
C13 0.0137(13) 0.0152(13) 0.0158(13) -0.0068(11) 0.0003(10) 0.0012(10)
C1 0.0144(13) 0.0138(13) 0.0183(14) -0.0058(11) -0.0021(11) 0.0042(10)
C2 0.0151(13) 0.0142(13) 0.0156(13) -0.0034(11) -0.0002(11) -0.0011(10)
C7 0.0189(14) 0.0157(13) 0.0160(13) -0.0023(11) -0.0034(11) 0.0004(11)
C36 0.0225(15) 0.0138(13) 0.0147(13) -0.0053(11) -0.0036(11) 0.0000(11)
C34 0.0157(13) 0.0137(13) 0.0148(13) -0.0031(11) 0.0007(11) -0.0005(11)
C31 0.0246(16) 0.0221(16) 0.0306(17) -0.0115(14) -0.0016(13) -0.0061(13)
C33 0.0202(15) 0.0174(14) 0.0264(16) -0.0025(12) -0.0027(12) 0.0023(12)
C6 0.0234(16) 0.0210(15) 0.0168(14) -0.0030(12) 0.0005(12) 0.0069(12)
C25 0.0224(15) 0.0176(14) 0.0167(14) -0.0045(11) -0.0020(12) 0.0033(12)
C24 0.0261(16) 0.0170(14) 0.0207(15) -0.0061(12) -0.0017(12) 0.0074(12)
C19 0.0219(15) 0.0160(14) 0.0162(13) -0.0038(11) -0.0004(11) 0.0006(11)
C5 0.0287(17) 0.0199(15) 0.0171(14) -0.0071(12) 0.0020(12) 0.0016(13)
C35 0.0163(14) 0.0127(13) 0.0157(13) -0.0037(11) -0.0031(11) 0.0023(10)
C37 0.0271(16) 0.0186(15) 0.0224(15) -0.0066(12) -0.0100(13) 0.0022(12)
C32 0.0193(15) 0.0207(15) 0.0207(15) 0.0010(12) -0.0008(12) -0.0014(12)
C38 0.0280(17) 0.0207(15) 0.0171(14) -0.0093(12) -0.0026(12) -0.0012(12)
C18 0.0257(16) 0.0222(15) 0.0152(14) -0.0058(12) 0.0049(12) 0.0006(13)
C4 0.0197(15) 0.0229(15) 0.0197(14) -0.0020(12) 0.0006(12) 0.0048(12)
C17 0.0300(18) 0.0243(16) 0.0238(16) -0.0080(13) 0.0085(14) 0.0069(14)
C39 0.0252(16) 0.0146(14) 0.0190(14) -0.0047(11) -0.0023(12) -0.0005(12)
C10 0.0317(19) 0.0166(15) 0.045(2) -0.0113(15) 0.0024(16) 0.0039(14)
C12 0.0240(17) 0.0254(17) 0.0288(17) -0.0093(14) 0.0000(14) 0.0107(13)
C11 0.0263(17) 0.0339(19) 0.0297(17) -0.0122(15) -0.0111(14) 0.0149(14)

loop_
_atom_type_symbol
_atom_type_description
_atom_type_scat_dispersion_real
_atom_type_scat_dispersion_imag
_atom_type_scat_source
C C 0.0033 0.0016 'International Tables Vol C Tables 4.2.6.8 and 6.1.1.4'
N N 0.0061 0.0033 'International Tables Vol C Tables 4.2.6.8 and 6.1.1.4'
Ni Ni 0.3393 1.1124 'International Tables Vol C Tables 4.2.6.8 and 6.1.1.4'
O O 0.0106 0.0060 'International Tables Vol C Tables 4.2.6.8 and 6.1.1.4'
H H 0.0000 0.0000 'International Tables Vol C Tables 4.2.6.8 and 6.1.1.4'

loop_
_geom_angle_atom_site_label_1
_geom_angle_atom_site_label_2
_geom_angle_atom_site_label_3
_geom_angle
_geom_angle_site_symmetry_1
_geom_angle_site_symmetry_3
_geom_angle_publ_flag
N1 Ni1 O1 85.20(10) . . ?
N4 Ni1 O1 94.11(9) . . ?
N4 Ni1 N1 179.23(12) . . ?
N2 Ni1 O1 171.54(10) . . ?
N2 Ni1 N1 86.36(10) . . ?
N2 Ni1 N4 94.34(10) . . ?
C1 O1 Ni1 112.72(18) . . ?
C15 N1 Ni1 114.27(19) . . ?
C14 N1 Ni1 114.29(19) . . ?
C14 N1 C15 131.4(2) . . ?
C26 N4 Ni1 125.45(19) . . ?
C26 N4 C27 115.2(2) . . ?
C27 N4 Ni1 119.14(18) . . ?
N3 N2 Ni1 132.08(19) . . ?
N3 N2 C20 114.9(2) . . ?
C20 N2 Ni1 112.97(18) . . ?
N2 N3 C21 119.9(2) . . ?
N1 C15 C20 112.7(2) . . ?
N1 C15 C16 129.8(3) . . ?
C16 C15 C20 117.5(3) . . ?
C15 C20 N2 113.7(2) . . ?
C19 C20 N2 124.3(3) . . ?
C19 C20 C15 122.0(3) . . ?
N1 C14 C13 129.3(3) . . ?
N1 C14 C1 110.7(2) . . ?
C13 C14 C1 119.9(2) . . ?
N4 C26 C21 121.8(3) . . ?
N4 C26 C25 122.1(3) . . ?
C25 C26 C21 116.2(3) . . ?
C29 C30 C33 108.2(2) . . ?
C31 C30 C29 112.3(2) . . ?
C31 C30 C33 108.9(2) . . ?
C31 C30 C32 107.2(2) . . ?
C32 C30 C29 111.0(2) . . ?
C32 C30 C33 109.1(2) . . ?
N3 C21 C26 126.4(2) . . ?
N3 C21 C22 113.5(2) . . ?
C22 C21 C26 120.0(3) . . ?
C13 C8 C9 122.9(3) . . ?
C13 C8 C7 119.0(3) . . ?
C7 C8 C9 118.1(3) . . ?
O2 C40 C27 119.2(3) . . ?
O2 C40 C35 120.0(2) . . ?
C27 C40 C35 120.8(3) . . ?
C27 C28 C29 119.9(2) . . ?
C40 C27 N4 119.2(3) . . ?
C28 C27 N4 119.5(2) . . ?
C28 C27 C40 121.3(3) . . ?
C17 C16 C15 120.2(3) . . ?
C23 C22 C21 121.4(3) . . ?
C8 C9 C10 108.9(2) . . ?
C8 C9 C11 109.6(2) . . ?
C10 C9 C11 108.9(3) . . ?
C12 C9 C8 112.5(2) . . ?
C12 C9 C10 108.8(3) . . ?
C12 C9 C11 108.0(3) . . ?
C22 C23 C24 118.9(3) . . ?
C28 C29 C30 121.8(2) . . ?
C34 C29 C30 120.6(2) . . ?
C34 C29 C28 117.4(3) . . ?
C2 C3 C6 111.8(2) . . ?
C2 C3 C5 110.0(2) . . ?
C6 C3 C5 107.6(2) . . ?
C4 C3 C2 109.9(2) . . ?
C4 C3 C6 108.0(2) . . ?
C4 C3 C5 109.6(2) . . ?
C8 C13 C14 120.2(3) . . ?
O1 C1 C14 117.1(2) . . ?
O1 C1 C2 123.2(3) . . ?
C2 C1 C14 119.8(2) . . ?
C1 C2 C3 120.5(2) . . ?
C7 C2 C3 122.6(3) . . ?
C7 C2 C1 116.9(3) . . ?
C2 C7 C8 124.2(3) . . ?
C35 C36 C37 110.0(2) . . ?
C38 C36 C35 111.9(2) . . ?
C38 C36 C37 108.3(2) . . ?
C38 C36 C39 107.4(2) . . ?
C39 C36 C35 109.8(2) . . ?
C39 C36 C37 109.3(2) . . ?
C29 C34 C35 124.3(3) . . ?
C24 C25 C26 122.0(3) . . ?
C25 C24 C23 121.4(3) . . ?
C20 C19 C18 119.3(3) . . ?
C40 C35 C36 121.8(3) . . ?
C34 C35 C40 116.2(3) . . ?
C34 C35 C36 121.9(3) . . ?
C19 C18 C17 119.6(3) . . ?
C16 C17 C18 121.5(3) . . ?

loop_
_geom_bond_atom_site_label_1
_geom_bond_atom_site_label_2
_geom_bond_distance
_geom_bond_site_symmetry_2
_geom_bond_publ_flag
Ni1 O1 1.868(2) . ?
Ni1 N1 1.856(2) . ?
Ni1 N4 1.846(2) . ?
Ni1 N2 1.823(2) . ?
O1 C1 1.303(3) . ?
N1 C15 1.379(4) . ?
N1 C14 1.362(4) . ?
O2 C40 1.372(3) . ?
N4 C26 1.356(4) . ?
N4 C27 1.443(3) . ?
N2 N3 1.290(3) . ?
N2 C20 1.424(3) . ?
N3 C21 1.364(4) . ?
C15 C20 1.412(4) . ?
C15 C16 1.409(4) . ?
C20 C19 1.382(4) . ?
C14 C13 1.418(4) . ?
C14 C1 1.444(4) . ?
C26 C21 1.437(4) . ?
C26 C25 1.425(4) . ?
C30 C29 1.533(4) . ?
C30 C31 1.529(4) . ?
C30 C33 1.538(4) . ?
C30 C32 1.531(4) . ?
C21 C22 1.419(4) . ?
C8 C9 1.530(4) . ?
C8 C13 1.362(4) . ?
C8 C7 1.425(4) . ?
C40 C27 1.391(4) . ?
C40 C35 1.403(4) . ?
C28 C27 1.386(4) . ?
C28 C29 1.400(4) . ?
C16 C17 1.371(4) . ?
C22 C23 1.366(4) . ?
C9 C10 1.536(4) . ?
C9 C12 1.526(4) . ?
C9 C11 1.536(4) . ?
C23 C24 1.404(4) . ?
C29 C34 1.393(4) . ?
C3 C2 1.534(4) . ?
C3 C6 1.539(4) . ?
C3 C5 1.541(4) . ?
C3 C4 1.527(4) . ?
C1 C2 1.428(4) . ?
C2 C7 1.376(4) . ?
C36 C35 1.538(4) . ?
C36 C37 1.540(4) . ?
C36 C38 1.531(4) . ?
C36 C39 1.536(4) . ?
C34 C35 1.400(4) . ?
C25 C24 1.364(4) . ?
C19 C18 1.386(4) . ?
C18 C17 1.396(4) . ?
